data_4317204
loop_
_publ_author_name
'Ding-Bang Xiong'
'Yufeng Zhao'
'Walter Schnelle'
'Norihiko L. Okamoto'
'Haruyuki Inui'

_publ_section_title
;
 Complex Alloys Containing Double-Mackay Clusters and (Sb1-\dZn\d)24 Snub
 Cubes Filled with Highly Disordered Zinc Aggregates: Synthesis,
 Structures, and Physical Properties of Ruthenium Zinc Antimonides
;
_journal_name_full 'Inorganic Chemistry'
_journal_page_first 10788
_journal_page_last 10797
_journal_paper_doi 10.1021/ic101804m
_journal_volume 49
_journal_year 2010
_chemical_formula_sum 'Ru26 Sb24 Zn67'
_chemical_formula_weight 9929.61
_chemical_name_systematic
; 
 ? 
;
_space_group_IT_number 226
_symmetry_cell_setting cubic
_symmetry_space_group_name_Hall '-F 4a 2 3'
_symmetry_space_group_name_H-M 'F m -3 c'
_atom_sites_solution_primary direct
_atom_sites_solution_secondary difmap
_audit_creation_method SHELXL-97
_cell_angle_alpha 90.00
_cell_angle_beta 90.00
_cell_angle_gamma 90.00
_cell_formula_units_Z 8
_cell_length_a 25.098(3)
_cell_length_b 25.098(3)
_cell_length_c 25.098(3)
_cell_measurement_temperature 293(2)
_cell_volume 15809(3)
_computing_structure_refinement 'SHELXL-97 (Sheldrick, 1997)'
_computing_structure_solution 'SHELXS-97 (Sheldrick, 1990)'
_diffrn_ambient_temperature 293(2)
_diffrn_measured_fraction_theta_full 0.997
_diffrn_measured_fraction_theta_max 0.997
_diffrn_radiation_monochromator graphite
_diffrn_radiation_source 'fine-focus sealed tube'
_diffrn_radiation_type MoK\a
_diffrn_radiation_wavelength 0.71073
_diffrn_reflns_av_R_equivalents 0.0744
_diffrn_reflns_av_sigmaI/netI 0.0157
_diffrn_reflns_limit_h_max 33
_diffrn_reflns_limit_h_min -33
_diffrn_reflns_limit_k_max 31
_diffrn_reflns_limit_k_min -33
_diffrn_reflns_limit_l_max 32
_diffrn_reflns_limit_l_min -33
_diffrn_reflns_number 34904
_diffrn_reflns_theta_full 28.12
_diffrn_reflns_theta_max 28.12
_diffrn_reflns_theta_min 2.30
_exptl_absorpt_coefficient_mu 32.696
_exptl_absorpt_correction_T_max 0.0637
_exptl_absorpt_correction_T_min 0.0191
_exptl_absorpt_correction_type numerical
_exptl_absorpt_process_details 'X-RED (1.02)-Data Reduction Program. Stoe & Cie., Darmstadt (Germany), 2001'
_exptl_crystal_density_diffrn 8.344
_exptl_crystal_density_method 'not measured'
_exptl_crystal_F_000 35024
_exptl_crystal_size_max 0.18
_exptl_crystal_size_mid 0.14
_exptl_crystal_size_min 0.13
_refine_diff_density_max 1.878
_refine_diff_density_min -1.797
_refine_diff_density_rms 0.246
_refine_ls_extinction_coef 0.0000037(7)
_refine_ls_extinction_expression Fc^*^=kFc[1+0.001xFc^2^\l^3^/sin(2\q)]^-1/4^
_refine_ls_extinction_method SHELXL
_refine_ls_goodness_of_fit_ref 1.253
_refine_ls_matrix_type full
_refine_ls_number_parameters 65
_refine_ls_number_reflns 873
_refine_ls_number_restraints 0
_refine_ls_restrained_S_all 1.253
_refine_ls_R_factor_all 0.0299
_refine_ls_R_factor_gt 0.0295
_refine_ls_shift/su_max 0.001
_refine_ls_shift/su_mean 0.000
_refine_ls_structure_factor_coef Fsqd
_refine_ls_weighting_details 'calc w=1/[\s^2^(Fo^2^)+(0.0172P)^2^+2057.6404P] where P=(Fo^2^+2Fc^2^)/3'
_refine_ls_weighting_scheme calc
_refine_ls_wR_factor_gt 0.0651
_refine_ls_wR_factor_ref 0.0653
_reflns_number_gt 864
_reflns_number_total 873
_reflns_threshold_expression >2sigma(I)
_cod_data_source_file ic101804m_si_002_1.cif
_cod_data_source_block Ru26Sb24Zn67_CA
_cod_depositor_comments
;
The following automatic conversions were performed:

'_symmetry_cell_setting' value 'Cubic' changed to 'cubic' according
to the built-in table from CIF Core dictionary named 'cif_core.dic'
version 2.4.1 from 2010-06-29.

Automatic conversion script
Id: cif_fix_values 1646 2011-03-28 12:23:43Z adriana 
;
_cod_original_cell_volume 15810(3)
_cod_database_code 4317204

loop_
_symmetry_equiv_pos_as_xyz
'x, y, z'
'-x, -y, z'
'-x, y, -z'
'x, -y, -z'
'z, x, y'
'z, -x, -y'
'-z, -x, y'
'-z, x, -y'
'y, z, x'
'-y, z, -x'
'y, -z, -x'
'-y, -z, x'
'y+1/2, x+1/2, -z+1/2'
'-y+1/2, -x+1/2, -z+1/2'
'y+1/2, -x+1/2, z+1/2'
'-y+1/2, x+1/2, z+1/2'
'x+1/2, z+1/2, -y+1/2'
'-x+1/2, z+1/2, y+1/2'
'-x+1/2, -z+1/2, -y+1/2'
'x+1/2, -z+1/2, y+1/2'
'z+1/2, y+1/2, -x+1/2'
'z+1/2, -y+1/2, x+1/2'
'-z+1/2, y+1/2, x+1/2'
'-z+1/2, -y+1/2, -x+1/2'
'x, y+1/2, z+1/2'
'-x, -y+1/2, z+1/2'
'-x, y+1/2, -z+1/2'
'x, -y+1/2, -z+1/2'
'z, x+1/2, y+1/2'
'z, -x+1/2, -y+1/2'
'-z, -x+1/2, y+1/2'
'-z, x+1/2, -y+1/2'
'y, z+1/2, x+1/2'
'-y, z+1/2, -x+1/2'
'y, -z+1/2, -x+1/2'
'-y, -z+1/2, x+1/2'
'y+1/2, x+1, -z+1'
'-y+1/2, -x+1, -z+1'
'y+1/2, -x+1, z+1'
'-y+1/2, x+1, z+1'
'x+1/2, z+1, -y+1'
'-x+1/2, z+1, y+1'
'-x+1/2, -z+1, -y+1'
'x+1/2, -z+1, y+1'
'z+1/2, y+1, -x+1'
'z+1/2, -y+1, x+1'
'-z+1/2, y+1, x+1'
'-z+1/2, -y+1, -x+1'
'x+1/2, y, z+1/2'
'-x+1/2, -y, z+1/2'
'-x+1/2, y, -z+1/2'
'x+1/2, -y, -z+1/2'
'z+1/2, x, y+1/2'
'z+1/2, -x, -y+1/2'
'-z+1/2, -x, y+1/2'
'-z+1/2, x, -y+1/2'
'y+1/2, z, x+1/2'
'-y+1/2, z, -x+1/2'
'y+1/2, -z, -x+1/2'
'-y+1/2, -z, x+1/2'
'y+1, x+1/2, -z+1'
'-y+1, -x+1/2, -z+1'
'y+1, -x+1/2, z+1'
'-y+1, x+1/2, z+1'
'x+1, z+1/2, -y+1'
'-x+1, z+1/2, y+1'
'-x+1, -z+1/2, -y+1'
'x+1, -z+1/2, y+1'
'z+1, y+1/2, -x+1'
'z+1, -y+1/2, x+1'
'-z+1, y+1/2, x+1'
'-z+1, -y+1/2, -x+1'
'x+1/2, y+1/2, z'
'-x+1/2, -y+1/2, z'
'-x+1/2, y+1/2, -z'
'x+1/2, -y+1/2, -z'
'z+1/2, x+1/2, y'
'z+1/2, -x+1/2, -y'
'-z+1/2, -x+1/2, y'
'-z+1/2, x+1/2, -y'
'y+1/2, z+1/2, x'
'-y+1/2, z+1/2, -x'
'y+1/2, -z+1/2, -x'
'-y+1/2, -z+1/2, x'
'y+1, x+1, -z+1/2'
'-y+1, -x+1, -z+1/2'
'y+1, -x+1, z+1/2'
'-y+1, x+1, z+1/2'
'x+1, z+1, -y+1/2'
'-x+1, z+1, y+1/2'
'-x+1, -z+1, -y+1/2'
'x+1, -z+1, y+1/2'
'z+1, y+1, -x+1/2'
'z+1, -y+1, x+1/2'
'-z+1, y+1, x+1/2'
'-z+1, -y+1, -x+1/2'
'-x, -y, -z'
'x, y, -z'
'x, -y, z'
'-x, y, z'
'-z, -x, -y'
'-z, x, y'
'z, x, -y'
'z, -x, y'
'-y, -z, -x'
'y, -z, x'
'-y, z, x'
'y, z, -x'
'-y-1/2, -x-1/2, z-1/2'
'y-1/2, x-1/2, z-1/2'
'-y-1/2, x-1/2, -z-1/2'
'y-1/2, -x-1/2, -z-1/2'
'-x-1/2, -z-1/2, y-1/2'
'x-1/2, -z-1/2, -y-1/2'
'x-1/2, z-1/2, y-1/2'
'-x-1/2, z-1/2, -y-1/2'
'-z-1/2, -y-1/2, x-1/2'
'-z-1/2, y-1/2, -x-1/2'
'z-1/2, -y-1/2, -x-1/2'
'z-1/2, y-1/2, x-1/2'
'-x, -y+1/2, -z+1/2'
'x, y+1/2, -z+1/2'
'x, -y+1/2, z+1/2'
'-x, y+1/2, z+1/2'
'-z, -x+1/2, -y+1/2'
'-z, x+1/2, y+1/2'
'z, x+1/2, -y+1/2'
'z, -x+1/2, y+1/2'
'-y, -z+1/2, -x+1/2'
'y, -z+1/2, x+1/2'
'-y, z+1/2, x+1/2'
'y, z+1/2, -x+1/2'
'-y-1/2, -x, z'
'y-1/2, x, z'
'-y-1/2, x, -z'
'y-1/2, -x, -z'
'-x-1/2, -z, y'
'x-1/2, -z, -y'
'x-1/2, z, y'
'-x-1/2, z, -y'
'-z-1/2, -y, x'
'-z-1/2, y, -x'
'z-1/2, -y, -x'
'z-1/2, y, x'
'-x+1/2, -y, -z+1/2'
'x+1/2, y, -z+1/2'
'x+1/2, -y, z+1/2'
'-x+1/2, y, z+1/2'
'-z+1/2, -x, -y+1/2'
'-z+1/2, x, y+1/2'
'z+1/2, x, -y+1/2'
'z+1/2, -x, y+1/2'
'-y+1/2, -z, -x+1/2'
'y+1/2, -z, x+1/2'
'-y+1/2, z, x+1/2'
'y+1/2, z, -x+1/2'
'-y, -x-1/2, z'
'y, x-1/2, z'
'-y, x-1/2, -z'
'y, -x-1/2, -z'
'-x, -z-1/2, y'
'x, -z-1/2, -y'
'x, z-1/2, y'
'-x, z-1/2, -y'
'-z, -y-1/2, x'
'-z, y-1/2, -x'
'z, -y-1/2, -x'
'z, y-1/2, x'
'-x+1/2, -y+1/2, -z'
'x+1/2, y+1/2, -z'
'x+1/2, -y+1/2, z'
'-x+1/2, y+1/2, z'
'-z+1/2, -x+1/2, -y'
'-z+1/2, x+1/2, y'
'z+1/2, x+1/2, -y'
'z+1/2, -x+1/2, y'
'-y+1/2, -z+1/2, -x'
'y+1/2, -z+1/2, x'
'-y+1/2, z+1/2, x'
'y+1/2, z+1/2, -x'
'-y, -x, z-1/2'
'y, x, z-1/2'
'-y, x, -z-1/2'
'y, -x, -z-1/2'
'-x, -z, y-1/2'
'x, -z, -y-1/2'
'x, z, y-1/2'
'-x, z, -y-1/2'
'-z, -y, x-1/2'
'-z, y, -x-1/2'
'z, -y, -x-1/2'
'z, y, x-1/2'

loop_
_atom_site_label
_atom_site_type_symbol
_atom_site_fract_x
_atom_site_fract_y
_atom_site_fract_z
_atom_site_U_iso_or_equiv
_atom_site_adp_type
_atom_site_occupancy
_atom_site_symmetry_multiplicity
_atom_site_calc_flag
_atom_site_refinement_flags
_atom_site_disorder_assembly
_atom_site_disorder_group
Ru10 Ru 0.0000 0.0000 0.0000 0.0043(4) Uani 1 24 d S . .
Zn11 Zn 0.0000 0.05392(4) 0.08637(4) 0.0095(2) Uani 1 2 d S . .
Zn12 Zn 0.0000 0.0000 0.18024(6) 0.0106(3) Uani 1 4 d S . .
Zn13 Zn 0.09351(3) 0.05575(3) 0.15006(3) 0.01070(15) Uani 1 1 d . . .
Ru14 Ru 0.0000 0.10157(3) 0.17089(3) 0.00674(14) Uani 1 2 d S . .
Ru15 Ru 0.0000 0.15118(3) 0.27940(3) 0.00982(14) Uani 1 2 d S . .
Zn16 Zn 0.05862(3) 0.05862(3) 0.2500 0.0114(2) Uani 1 2 d S . .
Sb17 Sb 0.076325(16) 0.167065(16) 0.794309(16) 0.00956(9) Uani 1 1 d . . .
Ru20 Ru 0.2500 0.2500 0.2500 0.0043(4) Uani 1 24 d S . .
Zn21 Zn 0.31044(18) 0.18956(18) 0.31044(18) 0.031 Uiso 0.242(6) 3 d SP . .
Zn22 Zn 0.2628(5) 0.1871(4) 0.3292(4) 0.041 Uiso 0.104(3) 1 d P . .
Zn23 Zn 0.2902(4) 0.1899(3) 0.3234(3) 0.041 Uiso 0.155(3) 1 d P . .
Zn24 Zn 0.2414(7) 0.1549(6) 0.2730(5) 0.041 Uiso 0.078(3) 1 d P . .
Zn30 Zn 0.0000 0.2500 0.2500 0.0134(4) Uani 1 8 d S . .

loop_
_atom_site_aniso_label
_atom_site_aniso_U_11
_atom_site_aniso_U_22
_atom_site_aniso_U_33
_atom_site_aniso_U_23
_atom_site_aniso_U_13
_atom_site_aniso_U_12
Ru10 0.0043(4) 0.0043(4) 0.0043(4) 0.000 0.000 0.000
Zn11 0.0123(4) 0.0090(4) 0.0071(4) -0.0014(4) 0.000 0.000
Zn12 0.0148(7) 0.0068(6) 0.0102(6) 0.000 0.000 0.000
Zn13 0.0087(3) 0.0125(3) 0.0109(3) -0.0008(3) 0.0010(3) 0.0030(3)
Ru14 0.0069(3) 0.0067(3) 0.0066(3) -0.0003(2) 0.000 0.000
Ru15 0.0092(3) 0.0104(3) 0.0098(3) 0.0007(2) 0.000 0.000
Zn16 0.0127(3) 0.0127(3) 0.0086(4) 0.0029(3) -0.0029(3) -0.0001(4)
Sb17 0.00848(18) 0.01031(19) 0.00988(18) -0.00101(15) 0.00084(14) -0.00145(14)
Ru20 0.0043(4) 0.0043(4) 0.0043(4) 0.000 0.000 0.000
Zn30 0.0222(10) 0.0090(5) 0.0090(5) 0.000 0.000 0.000

loop_
_atom_type_symbol
_atom_type_description
_atom_type_scat_dispersion_real
_atom_type_scat_dispersion_imag
_atom_type_scat_source
Zn Zn 0.2839 1.4301 'International Tables Vol C Tables 4.2.6.8 and 6.1.1.4'
Ru Ru -1.2594 0.8363 'International Tables Vol C Tables 4.2.6.8 and 6.1.1.4'
Sb Sb -0.5866 1.5461 'International Tables Vol C Tables 4.2.6.8 and 6.1.1.4'

loop_
_geom_angle_atom_site_label_1
_geom_angle_atom_site_label_2
_geom_angle_atom_site_label_3
_geom_angle
_geom_angle_site_symmetry_1
_geom_angle_site_symmetry_3
_geom_angle_publ_flag
Zn11 Ru10 Zn11 63.306(11) 101 105 ?
Zn11 Ru10 Zn11 116.694(11) 101 9 ?
Zn11 Ru10 Zn11 180.00(5) 105 9 ?
Zn11 Ru10 Zn11 63.306(11) 101 97 ?
Zn11 Ru10 Zn11 63.306(11) 105 97 ?
Zn11 Ru10 Zn11 116.694(11) 9 97 ?
Zn11 Ru10 Zn11 63.96(5) 101 102 ?
Zn11 Ru10 Zn11 63.306(11) 105 102 ?
Zn11 Ru10 Zn11 116.694(11) 9 102 ?
Zn11 Ru10 Zn11 116.694(11) 97 102 ?
Zn11 Ru10 Zn11 116.694(11) 101 . ?
Zn11 Ru10 Zn11 116.694(11) 105 . ?
Zn11 Ru10 Zn11 63.306(11) 9 . ?
Zn11 Ru10 Zn11 180.00(5) 97 . ?
Zn11 Ru10 Zn11 63.306(11) 102 . ?
Zn11 Ru10 Zn11 180.00(5) 101 5 ?
Zn11 Ru10 Zn11 116.694(11) 105 5 ?
Zn11 Ru10 Zn11 63.306(11) 9 5 ?
Zn11 Ru10 Zn11 116.694(11) 97 5 ?
Zn11 Ru10 Zn11 116.04(5) 102 5 ?
Zn11 Ru10 Zn11 63.306(11) . 5 ?
Zn11 Ru10 Zn11 116.694(11) 101 106 ?
Zn11 Ru10 Zn11 63.96(5) 105 106 ?
Zn11 Ru10 Zn11 116.04(5) 9 106 ?
Zn11 Ru10 Zn11 63.306(11) 97 106 ?
Zn11 Ru10 Zn11 116.694(11) 102 106 ?
Zn11 Ru10 Zn11 116.694(11) . 106 ?
Zn11 Ru10 Zn11 63.306(11) 5 106 ?
Zn11 Ru10 Zn11 63.306(11) 101 10 ?
Zn11 Ru10 Zn11 116.04(5) 105 10 ?
Zn11 Ru10 Zn11 63.96(5) 9 10 ?
Zn11 Ru10 Zn11 116.694(11) 97 10 ?
Zn11 Ru10 Zn11 63.306(11) 102 10 ?
Zn11 Ru10 Zn11 63.306(11) . 10 ?
Zn11 Ru10 Zn11 116.694(11) 5 10 ?
Zn11 Ru10 Zn11 180.00(5) 106 10 ?
Zn11 Ru10 Zn11 116.694(11) 101 2 ?
Zn11 Ru10 Zn11 63.306(11) 105 2 ?
Zn11 Ru10 Zn11 116.694(11) 9 2 ?
Zn11 Ru10 Zn11 116.04(5) 97 2 ?
Zn11 Ru10 Zn11 63.306(11) 102 2 ?
Zn11 Ru10 Zn11 63.96(5) . 2 ?
Zn11 Ru10 Zn11 63.306(11) 5 2 ?
Zn11 Ru10 Zn11 63.306(11) 106 2 ?
Zn11 Ru10 Zn11 116.694(11) 10 2 ?
Zn11 Ru10 Zn11 63.306(11) 101 98 ?
Zn11 Ru10 Zn11 116.694(11) 105 98 ?
Zn11 Ru10 Zn11 63.306(11) 9 98 ?
Zn11 Ru10 Zn11 63.96(5) 97 98 ?
Zn11 Ru10 Zn11 116.694(11) 102 98 ?
Zn11 Ru10 Zn11 116.04(5) . 98 ?
Zn11 Ru10 Zn11 116.694(11) 5 98 ?
Zn11 Ru10 Zn11 116.694(11) 106 98 ?
Zn11 Ru10 Zn11 63.306(11) 10 98 ?
Zn11 Ru10 Zn11 180.00(5) 2 98 ?
Zn11 Ru10 Zn11 116.04(5) 101 6 ?
Zn11 Ru10 Zn11 116.694(11) 105 6 ?
Zn11 Ru10 Zn11 63.306(11) 9 6 ?
Zn11 Ru10 Zn11 63.306(11) 97 6 ?
Zn11 Ru10 Zn11 180.00(5) 102 6 ?
Zn11 Ru10 Zn11 116.694(11) . 6 ?
Zn11 Ru10 Zn11 63.96(5) 5 6 ?
Zn11 Ru10 Zn11 63.306(11) 106 6 ?
Zn11 Ru10 Zn11 116.694(11) 10 6 ?
Zn11 Ru10 Zn11 116.694(11) 2 6 ?
Zn11 Ru10 Zn11 63.306(11) 98 6 ?
Ru14 Zn11 Ru10 177.44(5) . . ?
Ru14 Zn11 Zn11 120.82(2) . 102 ?
Ru10 Zn11 Zn11 58.347(6) . 102 ?
Ru14 Zn11 Zn11 123.71(3) . 10 ?
Ru10 Zn11 Zn11 58.347(6) . 10 ?
Zn11 Zn11 Zn11 60.0 102 10 ?
Ru14 Zn11 Zn11 123.71(3) . 9 ?
Ru10 Zn11 Zn11 58.347(6) . 9 ?
Zn11 Zn11 Zn11 108.40(4) 102 9 ?
Zn11 Zn11 Zn11 60.61(5) 10 9 ?
Ru14 Zn11 Zn11 120.82(2) . 5 ?
Ru10 Zn11 Zn11 58.347(6) . 5 ?
Zn11 Zn11 Zn11 107.843(14) 102 5 ?
Zn11 Zn11 Zn11 108.40(4) 10 5 ?
Zn11 Zn11 Zn11 60.0 9 5 ?
Ru14 Zn11 Zn11 119.41(3) . 2 ?
Ru10 Zn11 Zn11 58.02(2) . 2 ?
Zn11 Zn11 Zn11 59.70(3) 102 2 ?
Zn11 Zn11 Zn11 107.68(3) 10 2 ?
Zn11 Zn11 Zn11 107.68(3) 9 2 ?
Zn11 Zn11 Zn11 59.70(3) 5 2 ?
Ru14 Zn11 Zn12 59.29(3) . . ?
Ru10 Zn11 Zn12 118.15(4) . . ?
Zn11 Zn11 Zn12 90.68(4) 102 . ?
Zn11 Zn11 Zn12 148.44(4) 10 . ?
Zn11 Zn11 Zn12 148.44(4) 9 . ?
Zn11 Zn11 Zn12 90.68(4) 5 . ?
Zn11 Zn11 Zn12 60.13(3) 2 . ?
Ru14 Zn11 Zn13 61.32(3) . 9 ?
Ru10 Zn11 Zn13 120.77(4) . 9 ?
Zn11 Zn11 Zn13 149.28(5) 102 9 ?
Zn11 Zn11 Zn13 92.43(5) 10 9 ?
Zn11 Zn11 Zn13 62.43(3) 9 9 ?
Zn11 Zn11 Zn13 92.90(2) 5 9 ?
Zn11 Zn11 Zn13 149.690(18) 2 9 ?
Zn12 Zn11 Zn13 111.98(4) . 9 ?
Ru14 Zn11 Zn13 61.32(3) . 107 ?
Ru10 Zn11 Zn13 120.77(4) . 107 ?
Zn11 Zn11 Zn13 92.90(2) 102 107 ?
Zn11 Zn11 Zn13 62.43(3) 10 107 ?
Zn11 Zn11 Zn13 92.43(5) 9 107 ?
Zn11 Zn11 Zn13 149.28(5) 5 107 ?
Zn11 Zn11 Zn13 149.690(18) 2 107 ?
Zn12 Zn11 Zn13 111.98(4) . 107 ?
Zn13 Zn11 Zn13 60.08(4) 9 107 ?
Ru14 Zn11 Zn13 60.12(2) . . ?
Ru10 Zn11 Zn13 119.08(3) . . ?
Zn11 Zn11 Zn13 147.88(6) 102 . ?
Zn11 Zn11 Zn13 150.11(6) 10 . ?
Zn11 Zn11 Zn13 91.894(19) 9 . ?
Zn11 Zn11 Zn13 60.73(3) 5 . ?
Zn11 Zn11 Zn13 90.92(3) 2 . ?
Zn12 Zn11 Zn13 61.31(2) . . ?
Zn13 Zn11 Zn13 62.37(3) 9 . ?
Zn13 Zn11 Zn13 111.32(3) 107 . ?
Ru14 Zn11 Zn13 60.12(2) . 100 ?
Ru10 Zn11 Zn13 119.08(3) . 100 ?
Zn11 Zn11 Zn13 60.73(3) 102 100 ?
Zn11 Zn11 Zn13 91.894(19) 10 100 ?
Zn11 Zn11 Zn13 150.11(6) 9 100 ?
Zn11 Zn11 Zn13 147.88(6) 5 100 ?
Zn11 Zn11 Zn13 90.92(3) 2 100 ?
Zn12 Zn11 Zn13 61.31(2) . 100 ?
Zn13 Zn11 Zn13 111.32(3) 9 100 ?
Zn13 Zn11 Zn13 62.37(3) 107 100 ?
Zn13 Zn11 Zn13 111.46(4) . 100 ?
Ru14 Zn12 Ru14 169.48(7) 2 . ?
Ru14 Zn12 Zn11 54.87(3) 2 2 ?
Ru14 Zn12 Zn11 114.61(5) . 2 ?
Ru14 Zn12 Zn11 114.61(5) 2 . ?
Ru14 Zn12 Zn11 54.87(3) . . ?
Zn11 Zn12 Zn11 59.75(5) 2 . ?
Ru14 Zn12 Zn16 126.71(4) 2 . ?
Ru14 Zn12 Zn16 61.332(18) . . ?
Zn11 Zn12 Zn16 145.87(2) 2 . ?
Zn11 Zn12 Zn16 106.79(2) . . ?
Ru14 Zn12 Zn16 61.332(18) 2 99 ?
Ru14 Zn12 Zn16 126.71(4) . 99 ?
Zn11 Zn12 Zn16 106.79(2) 2 99 ?
Zn11 Zn12 Zn16 145.87(2) . 99 ?
Zn16 Zn12 Zn16 65.51(3) . 99 ?
Ru14 Zn12 Zn16 126.71(4) 2 100 ?
Ru14 Zn12 Zn16 61.332(18) . 100 ?
Zn11 Zn12 Zn16 145.87(2) 2 100 ?
Zn11 Zn12 Zn16 106.79(2) . 100 ?
Zn16 Zn12 Zn16 65.51(3) . 100 ?
Zn16 Zn12 Zn16 99.84(5) 99 100 ?
Ru14 Zn12 Zn16 61.332(18) 2 2 ?
Ru14 Zn12 Zn16 126.71(4) . 2 ?
Zn11 Zn12 Zn16 106.79(2) 2 2 ?
Zn11 Zn12 Zn16 145.87(2) . 2 ?
Zn16 Zn12 Zn16 99.84(5) . 2 ?
Zn16 Zn12 Zn16 65.51(3) 99 2 ?
Zn16 Zn12 Zn16 65.51(3) 100 2 ?
Ru14 Zn12 Zn13 58.945(16) 2 2 ?
Ru14 Zn12 Zn13 117.83(2) . 2 ?
Zn11 Zn12 Zn13 61.48(3) 2 2 ?
Zn11 Zn12 Zn13 90.81(4) . 2 ?
Zn16 Zn12 Zn13 152.48(5) . 2 ?
Zn16 Zn12 Zn13 110.66(2) 99 2 ?
Zn16 Zn12 Zn13 89.491(19) 100 2 ?
Zn16 Zn12 Zn13 57.12(2) 2 2 ?
Ru14 Zn12 Zn13 117.83(2) 2 100 ?
Ru14 Zn12 Zn13 58.945(16) . 100 ?
Zn11 Zn12 Zn13 90.81(4) 2 100 ?
Zn11 Zn12 Zn13 61.48(3) . 100 ?
Zn16 Zn12 Zn13 110.66(2) . 100 ?
Zn16 Zn12 Zn13 152.48(5) 99 100 ?
Zn16 Zn12 Zn13 57.12(2) 100 100 ?
Zn16 Zn12 Zn13 89.491(18) 2 100 ?
Zn13 Zn12 Zn13 59.13(3) 2 100 ?
Ru14 Zn12 Zn13 117.83(2) 2 . ?
Ru14 Zn12 Zn13 58.945(16) . . ?
Zn11 Zn12 Zn13 90.81(4) 2 . ?
Zn11 Zn12 Zn13 61.48(3) . . ?
Zn16 Zn12 Zn13 57.12(2) . . ?
Zn16 Zn12 Zn13 89.491(18) 99 . ?
Zn16 Zn12 Zn13 110.66(2) 100 . ?
Zn16 Zn12 Zn13 152.48(5) 2 . ?
Zn13 Zn12 Zn13 149.01(6) 2 . ?
Zn13 Zn12 Zn13 111.74(4) 100 . ?
Ru14 Zn12 Zn13 58.945(16) 2 99 ?
Ru14 Zn12 Zn13 117.83(2) . 99 ?
Zn11 Zn12 Zn13 61.48(3) 2 99 ?
Zn11 Zn12 Zn13 90.81(4) . 99 ?
Zn16 Zn12 Zn13 89.491(18) . 99 ?
Zn16 Zn12 Zn13 57.12(2) 99 99 ?
Zn16 Zn12 Zn13 152.48(5) 100 99 ?
Zn16 Zn12 Zn13 110.66(2) 2 99 ?
Zn13 Zn12 Zn13 111.74(4) 2 99 ?
Zn13 Zn12 Zn13 149.01(6) 100 99 ?
Zn13 Zn12 Zn13 59.13(3) . 99 ?
Zn16 Zn13 Ru14 60.86(2) . . ?
Zn16 Zn13 Ru15 64.46(2) . 85_445 ?
Ru14 Zn13 Ru15 124.83(3) . 85_445 ?
Zn16 Zn13 Ru14 132.86(3) . 5 ?
Ru14 Zn13 Ru14 161.91(4) . 5 ?
Ru15 Zn13 Ru14 68.71(3) 85_445 5 ?
Zn16 Zn13 Zn11 143.82(4) . 5 ?
Ru14 Zn13 Zn11 109.20(3) . 5 ?
Ru15 Zn13 Zn11 110.09(3) 85_445 5 ?
Ru14 Zn13 Zn11 52.72(3) 5 5 ?
Zn16 Zn13 Zn13 91.56(2) . 99 ?
Ru14 Zn13 Zn13 115.56(2) . 99 ?
Ru15 Zn13 Zn13 58.541(18) 85_445 99 ?
Ru14 Zn13 Zn13 58.596(17) 5 99 ?
Zn11 Zn13 Zn13 59.962(18) 5 99 ?
Zn16 Zn13 Zn12 59.24(4) . . ?
Ru14 Zn13 Zn12 55.366(19) . . ?
Ru15 Zn13 Zn12 90.74(3) 85_445 . ?
Ru14 Zn13 Zn12 117.56(3) 5 . ?
Zn11 Zn13 Zn12 86.01(4) 5 . ?
Zn13 Zn13 Zn12 60.433(15) 99 . ?
Zn16 Zn13 Zn11 105.03(3) . . ?
Ru14 Zn13 Zn11 52.39(3) . . ?
Ru15 Zn13 Zn11 144.05(4) 85_445 . ?
Ru14 Zn13 Zn11 109.52(3) 5 . ?
Zn11 Zn13 Zn11 56.84(4) 5 . ?
Zn13 Zn13 Zn11 89.08(3) 99 . ?
Zn12 Zn13 Zn11 57.21(3) . . ?
Zn16 Zn13 Sb17 100.17(3) . 102_655 ?
Ru14 Zn13 Sb17 138.65(3) . 102_655 ?
Ru15 Zn13 Sb17 58.03(2) 85_445 102_655 ?
Ru14 Zn13 Sb17 57.06(2) 5 102_655 ?
Zn11 Zn13 Sb17 106.20(3) 5 102_655 ?
Zn13 Zn13 Sb17 100.281(16) 99 102_655 ?
Zn12 Zn13 Sb17 148.64(4) . 102_655 ?
Zn11 Zn13 Sb17 152.85(3) . 102_655 ?
Zn16 Zn13 Zn13 156.49(3) . 5 ?
Ru14 Zn13 Zn13 116.56(3) . 5 ?
Ru15 Zn13 Zn13 116.27(4) 85_445 5 ?
Ru14 Zn13 Zn13 56.62(3) 5 5 ?
Zn11 Zn13 Zn13 59.57(2) 5 5 ?
Zn13 Zn13 Zn13 108.955(19) 99 5 ?
Zn12 Zn13 Zn13 141.22(3) . 5 ?
Zn11 Zn13 Zn13 87.17(2) . 5 ?
Sb17 Zn13 Zn13 65.70(2) 102_655 5 ?
Zn16 Zn13 Zn13 109.26(4) . 9 ?
Ru14 Zn13 Zn13 57.27(3) . 9 ?
Ru15 Zn13 Zn13 156.908(18) 85_445 9 ?
Ru14 Zn13 Zn13 115.92(3) 5 9 ?
Zn11 Zn13 Zn13 88.014(18) 5 9 ?
Zn13 Zn13 Zn13 144.209(4) 99 9 ?
Zn12 Zn13 Zn13 105.15(3) . 9 ?
Zn11 Zn13 Zn13 58.06(3) . 9 ?
Sb17 Zn13 Zn13 104.060(19) 102_655 9 ?
Zn13 Zn13 Zn13 60.0 5 9 ?
Zn16 Zn13 Sb17 60.85(2) . 98_556 ?
Ru14 Zn13 Sb17 53.87(2) . 98_556 ?
Ru15 Zn13 Sb17 104.12(3) 85_445 98_556 ?
Ru14 Zn13 Sb17 139.59(3) 5 98_556 ?
Zn11 Zn13 Sb17 144.79(3) 5 98_556 ?
Zn13 Zn13 Sb17 152.389(15) 99 98_556 ?
Zn12 Zn13 Sb17 101.87(3) . 98_556 ?
Zn11 Zn13 Sb17 98.65(3) . 98_556 ?
Sb17 Zn13 Sb17 84.82(2) 102_655 98_556 ?
Zn13 Zn13 Sb17 97.927(18) 5 98_556 ?
Zn13 Zn13 Sb17 56.78(2) 9 98_556 ?
Zn11 Ru14 Zn12 65.85(4) . . ?
Zn11 Ru14 Zn13 67.50(2) . 100 ?
Zn12 Ru14 Zn13 65.69(2) . 100 ?
Zn11 Ru14 Zn13 67.50(2) . . ?
Zn12 Ru14 Zn13 65.69(2) . . ?
Zn13 Ru14 Zn13 123.41(4) 100 . ?
Zn11 Ru14 Sb17 125.95(2) . 98_556 ?
Zn12 Ru14 Sb17 125.65(2) . 98_556 ?
Zn13 Ru14 Sb17 163.98(3) 100 98_556 ?
Zn13 Ru14 Sb17 72.433(18) . 98_556 ?
Zn11 Ru14 Sb17 125.95(2) . 3_556 ?
Zn12 Ru14 Sb17 125.65(2) . 3_556 ?
Zn13 Ru14 Sb17 72.433(18) 100 3_556 ?
Zn13 Ru14 Sb17 163.98(3) . 3_556 ?
Sb17 Ru14 Sb17 91.64(3) 98_556 3_556 ?
Zn11 Ru14 Zn13 65.96(3) . 9 ?
Zn12 Ru14 Zn13 121.18(4) . 9 ?
Zn13 Ru14 Zn13 120.84(3) 100 9 ?
Zn13 Ru14 Zn13 66.10(3) . 9 ?
Sb17 Ru14 Zn13 65.41(2) 98_556 9 ?
Sb17 Ru14 Zn13 109.35(3) 3_556 9 ?
Zn11 Ru14 Zn13 65.96(3) . 107 ?
Zn12 Ru14 Zn13 121.18(4) . 107 ?
Zn13 Ru14 Zn13 66.10(3) 100 107 ?
Zn13 Ru14 Zn13 120.84(3) . 107 ?
Sb17 Ru14 Zn13 109.35(3) 98_556 107 ?
Sb17 Ru14 Zn13 65.41(2) 3_556 107 ?
Zn13 Ru14 Zn13 62.81(3) 9 107 ?
Zn11 Ru14 Zn16 116.43(3) . . ?
Zn12 Ru14 Zn16 62.25(3) . . ?
Zn13 Ru14 Zn16 116.90(3) 100 . ?
Zn13 Ru14 Zn16 59.428(19) . . ?
Sb17 Ru14 Zn16 67.28(2) 98_556 . ?
Sb17 Ru14 Zn16 113.36(3) 3_556 . ?
Zn13 Ru14 Zn16 115.43(2) 9 . ?
Zn13 Ru14 Zn16 176.54(4) 107 . ?
Zn11 Ru14 Zn16 116.43(3) . 100 ?
Zn12 Ru14 Zn16 62.25(3) . 100 ?
Zn13 Ru14 Zn16 59.428(19) 100 100 ?
Zn13 Ru14 Zn16 116.90(3) . 100 ?
Sb17 Ru14 Zn16 113.36(3) 98_556 100 ?
Sb17 Ru14 Zn16 67.28(2) 3_556 100 ?
Zn13 Ru14 Zn16 176.54(4) 9 100 ?
Zn13 Ru14 Zn16 115.43(2) 107 100 ?
Zn16 Ru14 Zn16 66.15(4) . 100 ?
Zn11 Ru14 Ru15 175.16(4) . . ?
Zn12 Ru14 Ru15 109.31(4) . . ?
Zn13 Ru14 Ru15 110.96(2) 100 . ?
Zn13 Ru14 Ru15 110.96(2) . . ?
Sb17 Ru14 Ru15 56.406(16) 98_556 . ?
Sb17 Ru14 Ru15 56.406(16) 3_556 . ?
Zn13 Ru14 Ru15 117.99(3) 9 . ?
Zn13 Ru14 Ru15 117.99(3) 107 . ?
Zn16 Ru14 Ru15 59.767(18) . . ?
Zn16 Ru14 Ru15 59.767(18) 100 . ?
Zn11 Ru14 Ru15 110.01(4) . 161_565 ?
Zn12 Ru14 Ru15 175.86(4) . 161_565 ?
Zn13 Ru14 Ru15 113.18(2) 100 161_565 ?
Zn13 Ru14 Ru15 113.18(2) . 161_565 ?
Sb17 Ru14 Ru15 56.377(16) 98_556 161_565 ?
Sb17 Ru14 Ru15 56.377(16) 3_556 161_565 ?
Zn13 Ru14 Ru15 55.58(2) 9 161_565 ?
Zn13 Ru14 Ru15 55.58(2) 107 161_565 ?
Zn16 Ru14 Ru15 120.98(3) . 161_565 ?
Zn16 Ru14 Ru15 120.98(3) 100 161_565 ?
Ru15 Ru14 Ru15 74.83(3) . 161_565 ?
Zn30 Ru15 Zn13 134.89(3) . 85_445 ?
Zn30 Ru15 Zn13 134.89(3) . 183_556 ?
Zn13 Ru15 Zn13 62.92(4) 85_445 183_556 ?
Zn30 Ru15 Sb17 70.259(18) . 3_556 ?
Zn13 Ru15 Sb17 154.81(3) 85_445 3_556 ?
Zn13 Ru15 Sb17 99.343(19) 183_556 3_556 ?
Zn30 Ru15 Sb17 70.259(18) . 98_556 ?
Zn13 Ru15 Sb17 99.343(19) 85_445 98_556 ?
Zn13 Ru15 Sb17 154.81(3) 183_556 98_556 ?
Sb17 Ru15 Sb17 90.70(3) 3_556 98_556 ?
Zn30 Ru15 Sb17 69.976(18) . 186_566 ?
Zn13 Ru15 Sb17 64.93(2) 85_445 186_566 ?
Zn13 Ru15 Sb17 108.30(3) 183_556 186_566 ?
Sb17 Ru15 Sb17 140.23(3) 3_556 186_566 ?
Sb17 Ru15 Sb17 76.295(18) 98_556 186_566 ?
Zn30 Ru15 Sb17 69.976(18) . 91_455 ?
Zn13 Ru15 Sb17 108.30(3) 85_445 91_455 ?
Zn13 Ru15 Sb17 64.93(2) 183_556 91_455 ?
Sb17 Ru15 Sb17 76.295(18) 3_556 91_455 ?
Sb17 Ru15 Sb17 140.23(3) 98_556 91_455 ?
Sb17 Ru15 Sb17 89.94(3) 186_566 91_455 ?
Zn30 Ru15 Zn16 135.09(2) . 100 ?
Zn13 Ru15 Zn16 90.02(3) 85_445 100 ?
Zn13 Ru15 Zn16 57.378(19) 183_556 100 ?
Sb17 Ru15 Zn16 64.86(2) 3_556 100 ?
Sb17 Ru15 Zn16 108.08(3) 98_556 100 ?
Sb17 Ru15 Zn16 154.89(3) 186_566 100 ?
Sb17 Ru15 Zn16 100.08(2) 91_455 100 ?
Zn30 Ru15 Zn16 135.09(2) . . ?
Zn13 Ru15 Zn16 57.378(19) 85_445 . ?
Zn13 Ru15 Zn16 90.02(3) 183_556 . ?
Sb17 Ru15 Zn16 108.08(3) 3_556 . ?
Sb17 Ru15 Zn16 64.86(2) 98_556 . ?
Sb17 Ru15 Zn16 100.08(2) 186_566 . ?
Sb17 Ru15 Zn16 154.89(3) 91_455 . ?
Zn16 Ru15 Zn16 62.23(4) 100 . ?
Zn30 Ru15 Ru14 98.00(3) . . ?
Zn13 Ru15 Ru14 112.09(3) 85_445 . ?
Zn13 Ru15 Ru14 112.09(3) 183_556 . ?
Sb17 Ru15 Ru14 55.720(16) 3_556 . ?
Sb17 Ru15 Ru14 55.720(16) 98_556 . ?
Sb17 Ru15 Ru14 131.356(17) 186_566 . ?
Sb17 Ru15 Ru14 131.356(17) 91_455 . ?
Zn16 Ru15 Ru14 54.903(17) 100 . ?
Zn16 Ru15 Ru14 54.903(17) . . ?
Zn30 Ru15 Ru14 97.17(3) . 89_445 ?
Zn13 Ru15 Ru14 55.71(2) 85_445 89_445 ?
Zn13 Ru15 Ru14 55.71(2) 183_556 89_445 ?
Sb17 Ru15 Ru14 130.813(17) 3_556 89_445 ?
Sb17 Ru15 Ru14 130.813(17) 98_556 89_445 ?
Sb17 Ru15 Ru14 55.143(17) 186_566 89_445 ?
Sb17 Ru15 Ru14 55.143(17) 91_455 89_445 ?
Zn16 Ru15 Ru14 112.89(2) 100 89_445 ?
Zn16 Ru15 Ru14 112.89(2) . 89_445 ?
Ru14 Ru15 Ru14 164.83(3) . 89_445 ?
Zn13 Zn16 Zn13 155.31(5) 85_445 . ?
Zn13 Zn16 Ru14 123.26(2) 85_445 . ?
Zn13 Zn16 Ru14 59.711(19) . . ?
Zn13 Zn16 Ru14 59.711(19) 85_445 85_445 ?
Zn13 Zn16 Ru14 123.26(2) . 85_445 ?
Ru14 Zn16 Ru14 168.16(5) . 85_445 ?
Zn13 Zn16 Zn12 140.46(4) 85_445 . ?
Zn13 Zn16 Zn12 63.64(3) . . ?
Ru14 Zn16 Zn12 56.42(2) . . ?
Ru14 Zn16 Zn12 113.28(3) 85_445 . ?
Zn13 Zn16 Zn12 63.64(3) 85_445 85_445 ?
Zn13 Zn16 Zn12 140.46(4) . 85_445 ?
Ru14 Zn16 Zn12 113.28(3) . 85_445 ?
Ru14 Zn16 Zn12 56.42(2) 85_445 85_445 ?
Zn12 Zn16 Zn12 80.16(5) . 85_445 ?
Zn13 Zn16 Ru15 58.17(2) 85_445 . ?
Zn13 Zn16 Ru15 115.91(2) . . ?
Ru14 Zn16 Ru15 65.329(19) . . ?
Ru14 Zn16 Ru15 117.455(18) 85_445 . ?
Zn12 Zn16 Ru15 109.191(18) . . ?
Zn12 Zn16 Ru15 89.716(18) 85_445 . ?
Zn13 Zn16 Ru15 115.91(2) 85_445 85_445 ?
Zn13 Zn16 Ru15 58.17(2) . 85_445 ?
Ru14 Zn16 Ru15 117.455(18) . 85_445 ?
Ru14 Zn16 Ru15 65.329(19) 85_445 85_445 ?
Zn12 Zn16 Ru15 89.716(18) . 85_445 ?
Zn12 Zn16 Ru15 109.191(18) 85_445 85_445 ?
Ru15 Zn16 Ru15 155.57(4) . 85_445 ?
Zn13 Zn16 Zn16 109.24(2) 85_445 99 ?
Zn13 Zn16 Zn16 88.44(2) . 99 ?
Ru14 Zn16 Zn16 113.57(2) . 99 ?
Ru14 Zn16 Zn16 56.927(18) 85_445 99 ?
Zn12 Zn16 Zn16 57.245(14) . 99 ?
Zn12 Zn16 Zn16 57.245(14) 85_445 99 ?
Ru15 Zn16 Zn16 144.68(2) . 99 ?
Ru15 Zn16 Zn16 58.88(2) 85_445 99 ?
Zn13 Zn16 Zn16 88.44(2) 85_445 100 ?
Zn13 Zn16 Zn16 109.24(2) . 100 ?
Ru14 Zn16 Zn16 56.927(18) . 100 ?
Ru14 Zn16 Zn16 113.57(2) 85_445 100 ?
Zn12 Zn16 Zn16 57.245(14) . 100 ?
Zn12 Zn16 Zn16 57.245(14) 85_445 100 ?
Ru15 Zn16 Zn16 58.88(2) . 100 ?
Ru15 Zn16 Zn16 144.68(2) 85_445 100 ?
Zn16 Zn16 Zn16 90.0 99 100 ?
Zn13 Zn16 Sb17 67.83(2) 85_445 182 ?
Zn13 Zn16 Sb17 93.18(3) . 182 ?
Ru14 Zn16 Sb17 135.66(3) . 182 ?
Ru14 Zn16 Sb17 55.955(16) 85_445 182 ?
Zn12 Zn16 Sb17 144.772(11) . 182 ?
Zn12 Zn16 Sb17 109.59(2) 85_445 182 ?
Ru15 Zn16 Sb17 104.72(3) . 182 ?
Ru15 Zn16 Sb17 55.059(17) 85_445 182 ?
Zn16 Zn16 Sb17 98.593(14) 99 182 ?
Zn16 Zn16 Sb17 156.251(8) 100 182 ?
Zn13 Zn16 Sb17 93.18(3) 85_445 98_556 ?
Zn13 Zn16 Sb17 67.83(2) . 98_556 ?
Ru14 Zn16 Sb17 55.955(16) . 98_556 ?
Ru14 Zn16 Sb17 135.66(3) 85_445 98_556 ?
Zn12 Zn16 Sb17 109.59(2) . 98_556 ?
Zn12 Zn16 Sb17 144.772(11) 85_445 98_556 ?
Ru15 Zn16 Sb17 55.059(17) . 98_556 ?
Ru15 Zn16 Sb17 104.72(3) 85_445 98_556 ?
Zn16 Zn16 Sb17 156.251(8) 99 98_556 ?
Zn16 Zn16 Sb17 98.593(14) 100 98_556 ?
Sb17 Zn16 Sb17 82.32(3) 182 98_556 ?
Ru14 Sb17 Ru15 67.87(2) 98_556 98_556 ?
Ru14 Sb17 Ru15 68.48(2) 98_556 162_566 ?
Ru15 Sb17 Ru15 85.26(2) 98_556 162_566 ?
Ru14 Sb17 Zn23 147.67(18) 98_556 173_556 ?
Ru15 Sb17 Zn23 143.47(18) 98_556 173_556 ?
Ru15 Sb17 Zn23 112.25(19) 162_566 173_556 ?
Ru14 Sb17 Zn24 171.6(3) 98_556 182_556 ?
Ru15 Sb17 Zn24 118.3(3) 98_556 182_556 ?
Ru15 Sb17 Zn24 105.5(4) 162_566 182_556 ?
Zn23 Sb17 Zn24 28.0(3) 173_556 182_556 ?
Ru14 Sb17 Zn24 170.4(3) 98_556 130 ?
Ru15 Sb17 Zn24 104.7(4) 98_556 130 ?
Ru15 Sb17 Zn24 117.9(3) 162_566 130 ?
Zn23 Sb17 Zn24 38.9(4) 173_556 130 ?
Zn24 Sb17 Zn24 17.9(4) 182_556 130 ?
Ru14 Sb17 Zn22 151.7(2) 98_556 142_656 ?
Ru15 Sb17 Zn22 106.0(2) 98_556 142_656 ?
Ru15 Sb17 Zn22 139.8(2) 162_566 142_656 ?
Zn23 Sb17 Zn22 40.3(3) 173_556 142_656 ?
Zn24 Sb17 Zn22 35.0(4) 182_556 142_656 ?
Zn24 Sb17 Zn22 22.2(3) 130 142_656 ?
Ru14 Sb17 Zn23 141.05(17) 98_556 130 ?
Ru15 Sb17 Zn23 134.09(19) 98_556 130 ?
Ru15 Sb17 Zn23 132.89(19) 162_566 130 ?
Zn23 Sb17 Zn23 20.9(3) 173_556 130 ?
Zn24 Sb17 Zn23 39.3(4) 182_556 130 ?
Zn24 Sb17 Zn23 40.5(4) 130 130 ?
Zn22 Sb17 Zn23 29.3(3) 142_656 130 ?
Ru14 Sb17 Zn22 143.0(2) 98_556 130 ?
Ru15 Sb17 Zn22 120.1(2) 98_556 130 ?
Ru15 Sb17 Zn22 143.2(2) 162_566 130 ?
Zn23 Sb17 Zn22 31.9(3) 173_556 130 ?
Zn24 Sb17 Zn22 40.5(4) 182_556 130 ?
Zn24 Sb17 Zn22 34.9(4) 130 130 ?
Zn22 Sb17 Zn22 17.3(4) 142_656 130 ?
Zn23 Sb17 Zn22 14.1(2) 130 130 ?
Ru14 Sb17 Zn13 57.53(2) 98_556 108_556 ?
Ru15 Sb17 Zn13 121.30(2) 98_556 108_556 ?
Ru15 Sb17 Zn13 57.04(2) 162_566 108_556 ?
Zn23 Sb17 Zn13 94.61(18) 173_556 108_556 ?
Zn24 Sb17 Zn13 114.5(3) 182_556 108_556 ?
Zn24 Sb17 Zn13 131.5(3) 130 108_556 ?
Zn22 Sb17 Zn13 132.2(2) 142_656 108_556 ?
Zn23 Sb17 Zn13 103.03(19) 130 108_556 ?
Zn22 Sb17 Zn13 116.3(2) 130 108_556 ?
Ru14 Sb17 Zn21 140.37(12) 98_556 148 ?
Ru15 Sb17 Zn21 144.56(10) 98_556 148 ?
Ru15 Sb17 Zn21 121.40(3) 162_566 148 ?
Zn23 Sb17 Zn21 11.7(2) 173_556 148 ?
Zn24 Sb17 Zn21 37.3(3) 182_556 148 ?
Zn24 Sb17 Zn21 44.1(4) 130 148 ?
Zn22 Sb17 Zn21 38.5(3) 142_656 148 ?
Zn23 Sb17 Zn21 11.91(19) 130 148 ?
Zn22 Sb17 Zn21 25.5(2) 130 148 ?
Zn13 Sb17 Zn21 93.85(11) 108_556 148 ?
Ru14 Sb17 Zn16 56.76(2) 98_556 98_556 ?
Ru15 Sb17 Zn16 60.084(17) 98_556 98_556 ?
Ru15 Sb17 Zn16 122.48(2) 162_566 98_556 ?
Zn23 Sb17 Zn16 123.0(2) 173_556 98_556 ?
Zn24 Sb17 Zn16 130.6(3) 182_556 98_556 ?
Zn24 Sb17 Zn16 114.7(3) 130 98_556 ?
Zn22 Sb17 Zn16 95.7(2) 142_656 98_556 ?
Zn23 Sb17 Zn16 102.24(18) 130 98_556 ?
Zn22 Sb17 Zn16 94.1(2) 130 98_556 ?
Zn13 Sb17 Zn16 101.67(2) 108_556 98_556 ?
Zn21 Sb17 Zn16 111.93(3) 148 98_556 ?
Zn24 Ru20 Zn24 168.1(8) 85_445 58 ?
Zn24 Ru20 Zn24 169.9(9) 85_445 40_544 ?
Zn24 Ru20 Zn24 20.4(4) 58 40_544 ?
Zn24 Ru20 Zn24 20.4(4) 85_445 35 ?
Zn24 Ru20 Zn24 169.9(9) 58 35 ?
Zn24 Ru20 Zn24 153.7(7) 40_544 35 ?
Zn24 Ru20 Zn24 70.6(6) 85_445 68_454 ?
Zn24 Ru20 Zn24 103.0(8) 58 68_454 ?
Zn24 Ru20 Zn24 106.9(4) 40_544 68_454 ?
Zn24 Ru20 Zn24 86.86(14) 35 68_454 ?
Zn24 Ru20 Zn24 103.0(8) 85_445 74 ?
Zn24 Ru20 Zn24 70.6(6) 58 74 ?
Zn24 Ru20 Zn24 86.86(14) 40_544 74 ?
Zn24 Ru20 Zn24 106.9(4) 35 74 ?
Zn24 Ru20 Zn24 117.4(6) 68_454 74 ?
Zn24 Ru20 Zn24 70.6(6) 85_445 47_544 ?
Zn24 Ru20 Zn24 117.4(6) 58 47_544 ?
Zn24 Ru20 Zn24 99.3(5) 40_544 47_544 ?
Zn24 Ru20 Zn24 63.5(7) 35 47_544 ?
Zn24 Ru20 Zn24 70.6(6) 68_454 47_544 ?
Zn24 Ru20 Zn24 168.1(8) 74 47_544 ?
Zn24 Ru20 Zn24 20.4(4) 85_445 9 ?
Zn24 Ru20 Zn24 152.9(6) 58 9 ?
Zn24 Ru20 Zn24 168.1(8) 40_544 9 ?
Zn24 Ru20 Zn24 29.0(6) 35 9 ?
Zn24 Ru20 Zn24 83.4(9) 68_454 9 ?
Zn24 Ru20 Zn24 83.1(6) 74 9 ?
Zn24 Ru20 Zn24 89.56(8) 47_544 9 ?
Zn24 Ru20 Zn24 117.4(6) 85_445 30 ?
Zn24 Ru20 Zn24 70.6(6) 58 30 ?
Zn24 Ru20 Zn24 63.5(7) 40_544 30 ?
Zn24 Ru20 Zn24 99.3(5) 35 30 ?
Zn24 Ru20 Zn24 168.1(8) 68_454 30 ?
Zn24 Ru20 Zn24 70.6(6) 74 30 ?
Zn24 Ru20 Zn24 103.0(8) 47_544 30 ?
Zn24 Ru20 Zn24 106.9(4) 9 30 ?
Zn24 Ru20 Zn24 152.9(6) 85_445 14 ?
Zn24 Ru20 Zn24 20.4(4) 58 14 ?
Zn24 Ru20 Zn24 29.0(6) 40_544 14 ?
Zn24 Ru20 Zn24 168.1(8) 35 14 ?
Zn24 Ru20 Zn24 83.1(6) 68_454 14 ?
Zn24 Ru20 Zn24 83.4(9) 74 14 ?
Zn24 Ru20 Zn24 106.9(4) 47_544 14 ?
Zn24 Ru20 Zn24 153.7(7) 9 14 ?
Zn24 Ru20 Zn24 89.56(8) 30 14 ?
Zn24 Ru20 Zn24 99.3(5) 85_445 89_445 ?
Zn24 Ru20 Zn24 86.86(14) 58 89_445 ?
Zn24 Ru20 Zn24 83.1(6) 40_544 89_445 ?
Zn24 Ru20 Zn24 83.4(9) 35 89_445 ?
Zn24 Ru20 Zn24 169.9(9) 68_454 89_445 ?
Zn24 Ru20 Zn24 63.5(7) 74 89_445 ?
Zn24 Ru20 Zn24 106.9(4) 47_544 89_445 ?
Zn24 Ru20 Zn24 86.86(14) 9 89_445 ?
Zn24 Ru20 Zn24 20.4(4) 30 89_445 ?
Zn24 Ru20 Zn24 106.9(4) 14 89_445 ?
Zn24 Ru20 Zn24 153.7(7) 85_445 84 ?
Zn24 Ru20 Zn24 29.0(6) 58 84 ?
Zn24 Ru20 Zn24 20.4(4) 40_544 84 ?
Zn24 Ru20 Zn24 152.9(6) 35 84 ?
Zn24 Ru20 Zn24 86.86(14) 68_454 84 ?
Zn24 Ru20 Zn24 99.3(5) 74 84 ?
Zn24 Ru20 Zn24 89.56(8) 47_544 84 ?
Zn24 Ru20 Zn24 169.9(9) 9 84 ?
Zn24 Ru20 Zn24 83.1(6) 30 84 ?
Zn24 Ru20 Zn24 20.4(4) 14 84 ?
Zn24 Ru20 Zn24 103.0(8) 89_445 84 ?
Zn23 Zn21 Zn23 116.6(7) 30 84 ?
Zn23 Zn21 Zn23 116.6(8) 30 . ?
Zn23 Zn21 Zn23 116.6(8) 84 . ?
Zn23 Zn21 Zn22 11.6(11) 30 30 ?
Zn23 Zn21 Zn22 123.1(11) 84 30 ?
Zn23 Zn21 Zn22 105.6(11) . 30 ?
Zn23 Zn21 Zn22 105.6(11) 30 84 ?
Zn23 Zn21 Zn22 11.6(11) 84 84 ?
Zn23 Zn21 Zn22 123.1(11) . 84 ?
Zn22 Zn21 Zn22 111.5(5) 30 84 ?
Zn23 Zn21 Zn22 123.1(11) 30 . ?
Zn23 Zn21 Zn22 105.6(11) 84 . ?
Zn23 Zn21 Zn22 11.6(11) . . ?
Zn22 Zn21 Zn22 111.5(5) 30 . ?
Zn22 Zn21 Zn22 111.5(5) 84 . ?
Zn23 Zn21 Zn24 131.9(13) 30 93_445 ?
Zn23 Zn21 Zn24 30.2(10) 84 93_445 ?
Zn23 Zn21 Zn24 87.4(11) . 93_445 ?
Zn22 Zn21 Zn24 131.7(8) 30 93_445 ?
Zn22 Zn21 Zn24 35.8(7) 84 93_445 ?
Zn22 Zn21 Zn24 76.0(7) . 93_445 ?
Zn23 Zn21 Zn24 30.2(10) 30 40_544 ?
Zn23 Zn21 Zn24 87.4(11) 84 40_544 ?
Zn23 Zn21 Zn24 131.9(13) . 40_544 ?
Zn22 Zn21 Zn24 35.8(7) 30 40_544 ?
Zn22 Zn21 Zn24 76.0(7) 84 40_544 ?
Zn22 Zn21 Zn24 131.7(8) . 40_544 ?
Zn24 Zn21 Zn24 102.6(6) 93_445 40_544 ?
Zn23 Zn21 Zn24 87.4(11) 30 19 ?
Zn23 Zn21 Zn24 131.9(13) 84 19 ?
Zn23 Zn21 Zn24 30.2(10) . 19 ?
Zn22 Zn21 Zn24 76.0(7) 30 19 ?
Zn22 Zn21 Zn24 131.7(8) 84 19 ?
Zn22 Zn21 Zn24 35.8(7) . 19 ?
Zn24 Zn21 Zn24 102.6(6) 93_445 19 ?
Zn24 Zn21 Zn24 102.6(6) 40_544 19 ?
Zn23 Zn21 Zn22 33.8(9) 30 40_544 ?
Zn23 Zn21 Zn22 136.8(12) 84 40_544 ?
Zn23 Zn21 Zn22 83.1(9) . 40_544 ?
Zn22 Zn21 Zn22 22.4(8) 30 40_544 ?
Zn22 Zn21 Zn22 125.6(9) 84 40_544 ?
Zn22 Zn21 Zn22 89.3(9) . 40_544 ?
Zn24 Zn21 Zn22 130.9(7) 93_445 40_544 ?
Zn24 Zn21 Zn22 54.7(7) 40_544 40_544 ?
Zn24 Zn21 Zn22 53.6(6) 19 40_544 ?
Zn23 Zn21 Zn22 83.1(9) 30 93_445 ?
Zn23 Zn21 Zn22 33.8(9) 84 93_445 ?
Zn23 Zn21 Zn22 136.8(12) . 93_445 ?
Zn22 Zn21 Zn22 89.3(9) 30 93_445 ?
Zn22 Zn21 Zn22 22.4(8) 84 93_445 ?
Zn22 Zn21 Zn22 125.6(9) . 93_445 ?
Zn24 Zn21 Zn22 54.7(7) 93_445 93_445 ?
Zn24 Zn21 Zn22 53.6(6) 40_544 93_445 ?
Zn24 Zn21 Zn22 130.9(7) 19 93_445 ?
Zn22 Zn21 Zn22 105.3(4) 40_544 93_445 ?
Zn23 Zn21 Zn22 136.8(12) 30 19 ?
Zn23 Zn21 Zn22 83.1(9) 84 19 ?
Zn23 Zn21 Zn22 33.8(9) . 19 ?
Zn22 Zn21 Zn22 125.6(9) 30 19 ?
Zn22 Zn21 Zn22 89.3(9) 84 19 ?
Zn22 Zn21 Zn22 22.4(8) . 19 ?
Zn24 Zn21 Zn22 53.6(6) 93_445 19 ?
Zn24 Zn21 Zn22 130.9(7) 40_544 19 ?
Zn24 Zn21 Zn22 54.7(7) 19 19 ?
Zn22 Zn21 Zn22 105.3(4) 40_544 19 ?
Zn22 Zn21 Zn22 105.3(4) 93_445 19 ?
Zn23 Zn22 Zn22 132(2) . 19 ?
Zn23 Zn22 Zn24 94.4(17) . 19 ?
Zn22 Zn22 Zn24 123(2) 19 19 ?
Zn23 Zn22 Zn21 9.9(9) . . ?
Zn22 Zn22 Zn21 122.9(18) 19 . ?
Zn24 Zn22 Zn21 100.3(13) 19 . ?
Zn23 Zn22 Zn23 148.2(16) . 19 ?
Zn22 Zn22 Zn23 21.3(12) 19 19 ?
Zn24 Zn22 Zn23 101.7(14) 19 19 ?
Zn21 Zn22 Zn23 138.4(9) . 19 ?
Zn23 Zn22 Zn23 31.5(12) . 84 ?
Zn22 Zn22 Zn23 101.0(17) 19 84 ?
Zn24 Zn22 Zn23 117.4(13) 19 84 ?
Zn21 Zn22 Zn23 21.9(4) . 84 ?
Zn23 Zn22 Zn23 117.7(10) 19 84 ?
Zn23 Zn22 Zn24 119.2(15) . 56 ?
Zn22 Zn22 Zn24 95.6(17) 19 56 ?
Zn24 Zn22 Zn24 27.2(13) 19 56 ?
Zn21 Zn22 Zn24 123.0(9) . 56 ?
Zn23 Zn22 Zn24 74.5(8) 19 56 ?
Zn23 Zn22 Zn24 133.8(9) 84 56 ?
Zn23 Zn22 Zn23 14.9(8) . 30 ?
Zn22 Zn22 Zn23 134.0(15) 19 30 ?
Zn24 Zn22 Zn23 83.0(13) 19 30 ?
Zn21 Zn22 Zn23 17.4(4) . 30 ?
Zn23 Zn22 Zn23 142.9(10) 19 30 ?
Zn23 Zn22 Zn23 36.5(5) 84 30 ?
Zn24 Zn22 Zn23 105.9(8) 56 30 ?
Zn23 Zn22 Zn24 100.6(15) . . ?
Zn22 Zn22 Zn24 32.3(13) 19 . ?
Zn24 Zn22 Zn24 135.2(14) 19 . ?
Zn21 Zn22 Zn24 90.8(9) . . ?
Zn23 Zn22 Zn24 49.4(7) 19 . ?
Zn23 Zn22 Zn24 69.1(8) 84 . ?
Zn24 Zn22 Zn24 114.3(11) 56 . ?
Zn23 Zn22 Zn24 102.0(8) 30 . ?
Zn23 Zn22 Zn24 79.2(13) . 30 ?
Zn22 Zn22 Zn24 131.4(14) 19 30 ?
Zn24 Zn22 Zn24 16.3(11) 19 30 ?
Zn21 Zn22 Zn24 84.5(7) . 30 ?
Zn23 Zn22 Zn24 112.1(9) 19 30 ?
Zn23 Zn22 Zn24 101.1(8) 84 30 ?
Zn24 Zn22 Zn24 40.4(8) 56 30 ?
Zn23 Zn22 Zn24 67.1(7) 30 30 ?
Zn24 Zn22 Zn24 132.6(11) . 30 ?
Zn23 Zn22 Zn21 152.7(14) . 63_454 ?
Zn22 Zn22 Zn21 34.7(13) 19 63_454 ?
Zn24 Zn22 Zn21 88.1(12) 19 63_454 ?
Zn21 Zn22 Zn21 143.9(9) . 63_454 ?
Zn23 Zn22 Zn21 13.5(4) 19 63_454 ?
Zn23 Zn22 Zn21 125.9(7) 84 63_454 ?
Zn24 Zn22 Zn21 61.0(6) 56 63_454 ?
Zn23 Zn22 Zn21 142.0(8) 30 63_454 ?
Zn24 Zn22 Zn21 60.5(7) . 63_454 ?
Zn24 Zn22 Zn21 98.9(7) 30 63_454 ?
Zn23 Zn22 Zn23 151.7(16) . 63_454 ?
Zn22 Zn22 Zn23 52.9(15) 19 63_454 ?
Zn24 Zn22 Zn23 70.2(12) 19 63_454 ?
Zn21 Zn22 Zn23 147.4(9) . 63_454 ?
Zn23 Zn22 Zn23 31.6(7) 19 63_454 ?
Zn23 Zn22 Zn23 136.6(9) 84 63_454 ?
Zn24 Zn22 Zn23 43.0(6) 56 63_454 ?
Zn23 Zn22 Zn23 137.1(9) 30 63_454 ?
Zn24 Zn22 Zn23 77.2(8) . 63_454 ?
Zn24 Zn22 Zn23 81.9(7) 30 63_454 ?
Zn21 Zn22 Zn23 18.2(3) 63_454 63_454 ?
Zn21 Zn23 Zn22 158.4(19) . . ?
Zn21 Zn23 Zn23 31.7(4) . 30 ?
Zn22 Zn23 Zn23 154.9(14) . 30 ?
Zn21 Zn23 Zn23 31.7(4) . 84 ?
Zn22 Zn23 Zn23 127.5(17) . 84 ?
Zn23 Zn23 Zn23 60.000(2) 30 84 ?
Zn21 Zn23 Zn24 136.7(14) . 19 ?
Zn22 Zn23 Zn24 53.9(14) . 19 ?
Zn23 Zn23 Zn24 105.8(13) 30 19 ?
Zn23 Zn23 Zn24 147.6(8) 84 19 ?
Zn21 Zn23 Zn22 132.6(12) . 19 ?
Zn22 Zn23 Zn22 26.3(14) . 19 ?
Zn23 Zn23 Zn22 148.6(7) 30 19 ?
Zn23 Zn23 Zn22 101.2(10) 84 19 ?
Zn24 Zn23 Zn22 76.1(11) 19 19 ?
Zn21 Zn23 Zn22 52.6(9) . 30 ?
Zn22 Zn23 Zn22 136.2(14) . 30 ?
Zn23 Zn23 Zn22 21.0(7) 30 30 ?
Zn23 Zn23 Zn22 78.8(8) 84 30 ?
Zn24 Zn23 Zn22 84.8(10) 19 30 ?
Zn22 Zn23 Zn22 143.4(11) 19 30 ?
Zn21 Zn23 Zn22 39.5(9) . 84 ?
Zn22 Zn23 Zn22 119.0(12) . 84 ?
Zn23 Zn23 Zn22 64.7(8) 30 84 ?
Zn23 Zn23 Zn22 10.2(6) 84 84 ?
Zn24 Zn23 Zn22 139.7(10) 19 84 ?
Zn22 Zn23 Zn22 93.1(9) 19 84 ?
Zn22 Zn23 Zn22 81.5(5) 30 84 ?
Zn21 Zn23 Zn24 111.5(11) . 30 ?
Zn22 Zn23 Zn24 78.9(13) . 30 ?
Zn23 Zn23 Zn24 80.3(10) 30 30 ?
Zn23 Zn23 Zn24 130.7(8) 84 30 ?
Zn24 Zn23 Zn24 25.6(9) 19 30 ?
Zn22 Zn23 Zn24 98.5(8) 19 30 ?
Zn22 Zn23 Zn24 59.3(6) 30 30 ?
Zn22 Zn23 Zn24 127.1(8) 84 30 ?
Zn21 Zn23 Zn24 74.0(10) . 93_445 ?
Zn22 Zn23 Zn24 84.7(13) . 93_445 ?
Zn23 Zn23 Zn24 97.6(8) 30 93_445 ?
Zn23 Zn23 Zn24 42.7(8) 84 93_445 ?
Zn24 Zn23 Zn24 122.5(11) 19 93_445 ?
Zn22 Zn23 Zn24 58.6(7) 19 93_445 ?
Zn22 Zn23 Zn24 110.6(8) 30 93_445 ?
Zn22 Zn23 Zn24 34.6(6) 84 93_445 ?
Zn24 Zn23 Zn24 128.9(10) 30 93_445 ?
Zn21 Zn23 Zn22 78.7(9) . 40_544 ?
Zn22 Zn23 Zn22 111.7(16) . 40_544 ?
Zn23 Zn23 Zn22 47.2(8) 30 40_544 ?
Zn23 Zn23 Zn22 103.0(8) 84 40_544 ?
Zn24 Zn23 Zn22 58.8(9) 19 40_544 ?
Zn22 Zn23 Zn22 127.3(9) 19 40_544 ?
Zn22 Zn23 Zn22 26.1(7) 30 40_544 ?
Zn22 Zn23 Zn22 103.7(8) 84 40_544 ?
Zn24 Zn23 Zn22 33.3(5) 30 40_544 ?
Zn24 Zn23 Zn22 125.0(7) 93_445 40_544 ?
Zn21 Zn23 Zn24 100.0(11) . . ?
Zn22 Zn23 Zn24 58.8(12) . . ?
Zn23 Zn23 Zn24 120.9(8) 30 . ?
Zn23 Zn23 Zn24 68.7(9) 84 . ?
Zn24 Zn23 Zn24 101.8(9) 19 . ?
Zn22 Zn23 Zn24 32.7(6) 19 . ?
Zn22 Zn23 Zn24 128.5(8) 30 . ?
Zn22 Zn23 Zn24 60.4(6) 84 . ?
Zn24 Zn23 Zn24 117.3(9) 30 . ?
Zn24 Zn23 Zn24 26.0(7) 93_445 . ?
Zn22 Zn23 Zn24 131.2(7) 40_544 . ?
Zn24 Zn24 Zn24 90.000(11) 47_544 93_445 ?
Zn24 Zn24 Zn22 143(2) 47_544 19 ?
Zn24 Zn24 Zn22 118(3) 93_445 19 ?
Zn24 Zn24 Zn24 45.000(4) 47_544 51 ?
Zn24 Zn24 Zn24 45.000(2) 93_445 51 ?
Zn22 Zn24 Zn24 154.1(17) 19 51 ?
Zn24 Zn24 Zn23 113(2) 47_544 19 ?
Zn24 Zn24 Zn23 145.7(19) 93_445 19 ?
Zn22 Zn24 Zn23 31.7(8) 19 19 ?
Zn24 Zn24 Zn23 149.2(16) 51 19 ?
Zn24 Zn24 Zn22 34.7(16) 47_544 35 ?
Zn24 Zn24 Zn22 121.2(16) 93_445 35 ?
Zn22 Zn24 Zn22 109.2(13) 19 35 ?
Zn24 Zn24 Zn22 77.6(16) 51 35 ?
Zn23 Zn24 Zn22 78.2(10) 19 35 ?
Zn24 Zn24 Zn22 151.6(7) 47_544 . ?
Zn24 Zn24 Zn22 93(2) 93_445 . ?
Zn22 Zn24 Zn22 25.1(11) 19 . ?
Zn24 Zn24 Zn22 131.4(18) 51 . ?
Zn23 Zn24 Zn22 54.6(8) 19 . ?
Zn22 Zn24 Zn22 125.6(11) 35 . ?
Zn24 Zn24 Zn21 100(2) 47_544 63_454 ?
Zn24 Zn24 Zn21 149.5(10) 93_445 63_454 ?
Zn22 Zn24 Zn21 43.9(9) 19 63_454 ?
Zn24 Zn24 Zn21 137.1(16) 51 63_454 ?
Zn23 Zn24 Zn21 13.1(5) 19 63_454 ?
Zn22 Zn24 Zn21 65.4(7) 35 63_454 ?
Zn22 Zn24 Zn21 64.8(6) . 63_454 ?
Zn24 Zn24 Zn22 105.9(15) 47_544 84 ?
Zn24 Zn24 Zn22 20.4(13) 93_445 84 ?
Zn22 Zn24 Zn22 98.1(12) 19 84 ?
Zn24 Zn24 Zn22 62.0(15) 51 84 ?
Zn23 Zn24 Zn22 125.4(11) 19 84 ?
Zn22 Zn24 Zn22 131.2(9) 35 84 ?
Zn22 Zn24 Zn22 73.0(10) . 84 ?
Zn21 Zn24 Zn22 131.1(9) 63_454 84 ?
Zn24 Zn24 Zn23 126.5(16) 47_544 84 ?
Zn24 Zn24 Zn23 41.5(17) 93_445 84 ?
Zn22 Zn24 Zn23 76.5(11) 19 84 ?
Zn24 Zn24 Zn23 83.7(17) 51 84 ?
Zn23 Zn24 Zn23 105.5(10) 19 84 ?
Zn22 Zn24 Zn23 143.7(10) 35 84 ?
Zn22 Zn24 Zn23 51.6(7) . 84 ?
Zn21 Zn24 Zn23 113.7(8) 63_454 84 ?
Zn22 Zn24 Zn23 21.9(4) 84 84 ?
Zn24 Zn24 Zn23 81.5(19) 47_544 47_544 ?
Zn24 Zn24 Zn23 150.9(7) 93_445 47_544 ?
Zn22 Zn24 Zn23 62.4(11) 19 47_544 ?
Zn24 Zn24 Zn23 120.9(17) 51 47_544 ?
Zn23 Zn24 Zn23 31.4(8) 19 47_544 ?
Zn22 Zn24 Zn23 46.9(7) 35 47_544 ?
Zn22 Zn24 Zn23 82.1(7) . 47_544 ?
Zn21 Zn24 Zn23 18.5(3) 63_454 47_544 ?
Zn22 Zn24 Zn23 139.4(9) 84 47_544 ?
Zn23 Zn24 Zn23 127.3(9) 84 47_544 ?
Zn24 Zn24 Zn22 60.5(17) 47_544 47_544 ?
Zn24 Zn24 Zn22 140.1(14) 93_445 47_544 ?
Zn22 Zn24 Zn22 83.2(14) 19 47_544 ?
Zn24 Zn24 Zn22 101.2(17) 51 47_544 ?
Zn23 Zn24 Zn22 52.4(8) 19 47_544 ?
Zn22 Zn24 Zn22 25.9(7) 35 47_544 ?
Zn22 Zn24 Zn22 101.3(8) . 47_544 ?
Zn21 Zn24 Zn22 39.5(5) 63_454 47_544 ?
Zn22 Zn24 Zn22 140.0(10) 84 47_544 ?
Zn23 Zn24 Zn22 138.3(9) 84 47_544 ?
Zn23 Zn24 Zn22 21.0(4) 47_544 47_544 ?
Ru15 Zn30 Ru15 180.000(9) 161_565 89_445 ?
Ru15 Zn30 Ru15 90.0 161_565 . ?
Ru15 Zn30 Ru15 90.0 89_445 . ?
Ru15 Zn30 Ru15 90.0 161_565 121 ?
Ru15 Zn30 Ru15 90.0 89_445 121 ?
Ru15 Zn30 Ru15 180.00(3) . 121 ?
Ru15 Zn30 Sb17 123.089(13) 161_565 123_554 ?
Ru15 Zn30 Sb17 56.911(13) 89_445 123_554 ?
Ru15 Zn30 Sb17 123.508(13) . 123_554 ?
Ru15 Zn30 Sb17 56.492(13) 121 123_554 ?
Ru15 Zn30 Sb17 56.911(13) 161_565 3_556 ?
Ru15 Zn30 Sb17 123.089(13) 89_445 3_556 ?
Ru15 Zn30 Sb17 56.492(13) . 3_556 ?
Ru15 Zn30 Sb17 123.508(13) 121 3_556 ?
Sb17 Zn30 Sb17 180.000(11) 123_554 3_556 ?
Ru15 Zn30 Sb17 123.508(13) 161_565 186_566 ?
Ru15 Zn30 Sb17 56.492(13) 89_445 186_566 ?
Ru15 Zn30 Sb17 56.911(13) . 186_566 ?
Ru15 Zn30 Sb17 123.089(13) 121 186_566 ?
Sb17 Zn30 Sb17 66.598(8) 123_554 186_566 ?
Sb17 Zn30 Sb17 113.402(8) 3_556 186_566 ?
Ru15 Zn30 Sb17 56.492(13) 161_565 66_444 ?
Ru15 Zn30 Sb17 123.508(13) 89_445 66_444 ?
Ru15 Zn30 Sb17 123.089(13) . 66_444 ?
Ru15 Zn30 Sb17 56.911(13) 121 66_444 ?
Sb17 Zn30 Sb17 113.402(8) 123_554 66_444 ?
Sb17 Zn30 Sb17 66.598(8) 3_556 66_444 ?
Sb17 Zn30 Sb17 180.0 186_566 66_444 ?
Ru15 Zn30 Sb17 123.508(13) 161_565 91_455 ?
Ru15 Zn30 Sb17 56.492(13) 89_445 91_455 ?
Ru15 Zn30 Sb17 56.911(13) . 91_455 ?
Ru15 Zn30 Sb17 123.089(13) 121 91_455 ?
Sb17 Zn30 Sb17 113.402(8) 123_554 91_455 ?
Sb17 Zn30 Sb17 66.598(8) 3_556 91_455 ?
Sb17 Zn30 Sb17 78.133(15) 186_566 91_455 ?
Sb17 Zn30 Sb17 101.867(15) 66_444 91_455 ?
Ru15 Zn30 Sb17 123.089(13) 161_565 26_554 ?
Ru15 Zn30 Sb17 56.911(13) 89_445 26_554 ?
Ru15 Zn30 Sb17 123.508(13) . 26_554 ?
Ru15 Zn30 Sb17 56.492(13) 121 26_554 ?
Sb17 Zn30 Sb17 78.133(15) 123_554 26_554 ?
Sb17 Zn30 Sb17 101.867(15) 3_556 26_554 ?
Sb17 Zn30 Sb17 113.402(8) 186_566 26_554 ?
Sb17 Zn30 Sb17 66.598(8) 66_444 26_554 ?
Sb17 Zn30 Sb17 66.598(8) 91_455 26_554 ?
Ru15 Zn30 Sb17 56.911(13) 161_565 98_556 ?
Ru15 Zn30 Sb17 123.089(13) 89_445 98_556 ?
Ru15 Zn30 Sb17 56.492(13) . 98_556 ?
Ru15 Zn30 Sb17 123.508(13) 121 98_556 ?
Sb17 Zn30 Sb17 101.867(15) 123_554 98_556 ?
Sb17 Zn30 Sb17 78.133(15) 3_556 98_556 ?
Sb17 Zn30 Sb17 66.598(8) 186_566 98_556 ?
Sb17 Zn30 Sb17 113.402(8) 66_444 98_556 ?
Sb17 Zn30 Sb17 113.402(8) 91_455 98_556 ?
Sb17 Zn30 Sb17 180.000(14) 26_554 98_556 ?
Ru15 Zn30 Sb17 56.492(13) 161_565 163 ?
Ru15 Zn30 Sb17 123.508(13) 89_445 163 ?
Ru15 Zn30 Sb17 123.089(13) . 163 ?
Ru15 Zn30 Sb17 56.911(13) 121 163 ?
Sb17 Zn30 Sb17 66.598(8) 123_554 163 ?
Sb17 Zn30 Sb17 113.402(8) 3_556 163 ?
Sb17 Zn30 Sb17 101.867(15) 186_566 163 ?
Sb17 Zn30 Sb17 78.133(15) 66_444 163 ?
Sb17 Zn30 Sb17 180.000(14) 91_455 163 ?
Sb17 Zn30 Sb17 113.402(8) 26_554 163 ?
Sb17 Zn30 Sb17 66.598(8) 98_556 163 ?

loop_
_geom_bond_atom_site_label_1
_geom_bond_atom_site_label_2
_geom_bond_distance
_geom_bond_site_symmetry_2
_geom_bond_publ_flag
Ru10 Zn11 2.5554(10) 101 ?
Ru10 Zn11 2.5554(10) 105 ?
Ru10 Zn11 2.5554(10) 9 ?
Ru10 Zn11 2.5554(10) 97 ?
Ru10 Zn11 2.5554(10) 102 ?
Ru10 Zn11 2.5554(10) . ?
Ru10 Zn11 2.5554(10) 5 ?
Ru10 Zn11 2.5554(10) 106 ?
Ru10 Zn11 2.5554(10) 10 ?
Ru10 Zn11 2.5554(10) 2 ?
Ru10 Zn11 2.5554(10) 98 ?
Ru10 Zn11 2.5554(10) 6 ?
Zn11 Ru14 2.4352(12) . ?
Zn11 Zn11 2.6820(12) 102 ?
Zn11 Zn11 2.6820(12) 10 ?
Zn11 Zn11 2.6820(12) 9 ?
Zn11 Zn11 2.6820(12) 5 ?
Zn11 Zn11 2.707(2) 2 ?
Zn11 Zn12 2.7171(16) . ?
Zn11 Zn13 2.7950(12) 9 ?
Zn11 Zn13 2.7950(12) 107 ?
Zn11 Zn13 2.8401(10) . ?
Zn11 Zn13 2.8401(10) 100 ?
Zn12 Ru14 2.5600(7) 2 ?
Zn12 Ru14 2.5600(7) . ?
Zn12 Zn11 2.7171(16) 2 ?
Zn12 Zn16 2.7194(12) . ?
Zn12 Zn16 2.7194(12) 99 ?
Zn12 Zn16 2.7194(12) 100 ?
Zn12 Zn16 2.7194(12) 2 ?
Zn12 Zn13 2.8354(9) 2 ?
Zn12 Zn13 2.8354(9) 100 ?
Zn12 Zn13 2.8354(9) . ?
Zn12 Zn13 2.8354(9) 99 ?
Zn13 Zn16 2.6577(8) . ?
Zn13 Ru14 2.6654(8) . ?
Zn13 Ru15 2.6809(10) 85_445 ?
Zn13 Ru14 2.6851(10) 5 ?
Zn13 Zn11 2.7950(12) 5 ?
Zn13 Zn13 2.7982(15) 99 ?
Zn13 Sb17 2.8941(9) 102_655 ?
Zn13 Zn13 2.9183(13) 5 ?
Zn13 Zn13 2.9183(13) 9 ?
Zn13 Sb17 3.1530(9) 98_556 ?
Ru14 Zn13 2.6654(8) 100 ?
Ru14 Sb17 2.6711(7) 98_556 ?
Ru14 Sb17 2.6711(7) 3_556 ?
Ru14 Zn13 2.6851(10) 9 ?
Ru14 Zn13 2.6851(10) 107 ?
Ru14 Zn16 2.6961(7) . ?
Ru14 Zn16 2.6961(7) 100 ?
Ru14 Ru15 2.9945(10) . ?
Ru14 Ru15 3.0282(10) 161_565 ?
Ru15 Zn30 2.5875(8) . ?
Ru15 Zn13 2.6809(10) 85_445 ?
Ru15 Zn13 2.6809(10) 183_556 ?
Ru15 Sb17 2.6927(7) 3_556 ?
Ru15 Sb17 2.6927(7) 98_556 ?
Ru15 Sb17 2.7105(7) 186_566 ?
Ru15 Sb17 2.7105(7) 91_455 ?
Ru15 Zn16 2.8471(7) 100 ?
Ru15 Zn16 2.8471(7) . ?
Ru15 Ru14 3.0282(10) 89_445 ?
Zn16 Zn13 2.6577(8) 85_445 ?
Zn16 Ru14 2.6961(7) 85_445 ?
Zn16 Zn12 2.7194(12) 85_445 ?
Zn16 Ru15 2.8471(7) 85_445 ?
Zn16 Zn16 2.9426(14) 99 ?
Zn16 Zn16 2.9426(14) 100 ?
Zn16 Sb17 2.9735(9) 182 ?
Zn16 Sb17 2.9735(9) 98_556 ?
Sb17 Ru14 2.6711(7) 98_556 ?
Sb17 Ru15 2.6927(7) 98_556 ?
Sb17 Ru15 2.7105(7) 162_566 ?
Sb17 Zn23 2.766(8) 173_556 ?
Sb17 Zn24 2.767(16) 182_556 ?
Sb17 Zn24 2.814(16) 130 ?
Sb17 Zn22 2.817(12) 142_656 ?
Sb17 Zn23 2.863(8) 130 ?
Sb17 Zn22 2.891(12) 130 ?
Sb17 Zn13 2.8941(9) 108_556 ?
Sb17 Zn21 2.926(5) 148 ?
Sb17 Zn16 2.9735(9) 98_556 ?
Ru20 Zn24 2.465(14) 85_445 ?
Ru20 Zn24 2.465(14) 58 ?
Ru20 Zn24 2.465(14) 40_544 ?
Ru20 Zn24 2.465(14) 35 ?
Ru20 Zn24 2.465(14) 68_454 ?
Ru20 Zn24 2.465(14) 74 ?
Ru20 Zn24 2.465(14) 47_544 ?
Ru20 Zn24 2.465(14) 9 ?
Ru20 Zn24 2.465(14) 30 ?
Ru20 Zn24 2.465(14) 14 ?
Ru20 Zn24 2.465(14) 89_445 ?
Ru20 Zn24 2.465(14) 84 ?
Zn21 Zn23 0.604(9) 30 ?
Zn21 Zn23 0.604(9) 84 ?
Zn21 Zn23 0.604(9) . ?
Zn21 Zn22 1.286(12) 30 ?
Zn21 Zn22 1.286(12) 84 ?
Zn21 Zn22 1.286(12) . ?
Zn21 Zn24 1.825(16) 93_445 ?
Zn21 Zn24 1.825(16) 40_544 ?
Zn21 Zn24 1.825(16) 19 ?
Zn21 Zn22 1.898(12) 40_544 ?
Zn21 Zn22 1.898(12) 93_445 ?
Zn21 Zn22 1.898(12) 19 ?
Zn22 Zn23 0.706(13) . ?
Zn22 Zn22 0.86(2) 19 ?
Zn22 Zn24 1.084(17) 19 ?
Zn22 Zn23 1.436(16) 19 ?
Zn22 Zn23 1.561(17) 84 ?
Zn22 Zn24 1.68(2) 56 ?
Zn22 Zn23 1.693(16) 30 ?
Zn22 Zn24 1.711(19) . ?
Zn22 Zn24 1.86(2) 30 ?
Zn22 Zn21 1.898(12) 63_454 ?
Zn22 Zn23 1.922(13) 63_454 ?
Zn23 Zn23 1.028(16) 30 ?
Zn23 Zn23 1.028(16) 84 ?
Zn23 Zn24 1.338(17) 19 ?
Zn23 Zn22 1.436(16) 19 ?
Zn23 Zn22 1.561(17) 30 ?
Zn23 Zn22 1.693(16) 84 ?
Zn23 Zn24 1.86(2) 30 ?
Zn23 Zn24 1.897(19) 93_445 ?
Zn23 Zn22 1.922(13) 40_544 ?
Zn23 Zn24 1.967(19) . ?
Zn24 Zn24 0.871(19) 47_544 ?
Zn24 Zn24 0.871(19) 93_445 ?
Zn24 Zn22 1.084(17) 19 ?
Zn24 Zn24 1.23(3) 51 ?
Zn24 Zn23 1.338(17) 19 ?
Zn24 Zn22 1.68(2) 35 ?
Zn24 Zn21 1.825(16) 63_454 ?
Zn24 Zn22 1.86(2) 84 ?
Zn24 Zn23 1.86(2) 84 ?
Zn24 Zn23 1.897(19) 47_544 ?
Zn24 Zn22 1.96(2) 47_544 ?
Zn30 Ru15 2.5875(8) 161_565 ?
Zn30 Ru15 2.5875(8) 89_445 ?
Zn30 Ru15 2.5875(8) 121 ?
Zn30 Sb17 3.0396(5) 123_554 ?
Zn30 Sb17 3.0396(5) 3_556 ?
Zn30 Sb17 3.0396(5) 186_566 ?
Zn30 Sb17 3.0396(5) 66_444 ?
Zn30 Sb17 3.0396(5) 91_455 ?
Zn30 Sb17 3.0396(5) 26_554 ?
Zn30 Sb17 3.0396(5) 98_556 ?
Zn30 Sb17 3.0396(5) 163 ?
